data_1552739
loop_
_publ_author_name
'Ly, Jack'
'Martin, Kara'
'Thomas, Simil'
'Yamashita, Masataka'
'Yu, Beihang'
'Pointer, Craig A.'
'Yamada, Hiroko'
'Carter, Kenneth R.'
'Parkin, Sean'
'Zhang, Lei'
'Bredas, Jean-Luc'
'Young, Elizabeth R.'
'Briseno, Alejandro L.'

_publ_section_title
;
 Short Excited-State Lifetimes Enable Photo-Oxidatively Stable Rubrene
 Derivatives.
;
_journal_issue 35
_journal_name_full 'The journal of physical chemistry. A'
_journal_page_first 7558
_journal_paper_doi 10.1021/acs.jpca.9b04203
_journal_volume 123
_journal_year 2019
_chemical_formula_moiety 'C36 H32 S2 Si2'
_chemical_formula_sum 'C36 H32 S2 Si2'
_chemical_formula_weight 584.91
_space_group_crystal_system orthorhombic
_space_group_IT_number 57
_space_group_name_Hall '-P 2c 2b'
_space_group_name_H-M_alt 'P b c m'
_atom_sites_solution_hydrogens difmap
_atom_sites_solution_primary direct
_atom_sites_solution_secondary difmap
_audit_creation_method 'SHELXL-2014/7 and CIFFIX'
_cell_angle_alpha 90
_cell_angle_beta 90
_cell_angle_gamma 90
_cell_formula_units_Z 4
_cell_length_a 5.9360(2)
_cell_length_b 17.1042(6)
_cell_length_c 30.6034(13)
_cell_measurement_reflns_used 5837
_cell_measurement_temperature 90.0(2)
_cell_measurement_theta_max 67.81
_cell_measurement_theta_min 2.89
_cell_volume 3107.2(2)
_computing_cell_refinement '<i>APEX2</i> (Bruker-AXS, 2006)'
_computing_data_collection '<i>APEX2</i> (Bruker-AXS, 2006)'
_computing_data_reduction '<i>APEX2</i> (Bruker-AXS, 2006)'
_computing_molecular_graphics '<i>XP in SHELXTL</i> (Sheldrick, 2008)'
_computing_publication_material '<i>SHELX</i> (Sheldrick, 2008) and <i>CIFFIX</i> (Parkin, 2013)'
_computing_structure_refinement '<i>SHELXL-2014/7</i> (Sheldrick, 2015b)'
_computing_structure_solution '<i>SHELXT</i> (Sheldrick, 2015a)'
_diffrn_ambient_temperature 90.0(2)
_diffrn_detector_area_resol_mean 5.6
_diffrn_measured_fraction_theta_full 0.995
_diffrn_measured_fraction_theta_max 0.993
_diffrn_measurement_device_type 'Bruker X8 Proteum diffractometer'
_diffrn_measurement_method '\f and \w scans'
_diffrn_radiation_type CuK\a
_diffrn_radiation_wavelength 1.54178
_diffrn_reflns_av_R_equivalents 0.0963
_diffrn_reflns_av_unetI/netI 0.0563
_diffrn_reflns_Laue_measured_fraction_full 0.995
_diffrn_reflns_Laue_measured_fraction_max 0.993
_diffrn_reflns_limit_h_max 4
_diffrn_reflns_limit_h_min -7
_diffrn_reflns_limit_k_max 20
_diffrn_reflns_limit_k_min -18
_diffrn_reflns_limit_l_max 36
_diffrn_reflns_limit_l_min -36
_diffrn_reflns_number 34100
_diffrn_reflns_point_group_measured_fraction_full 0.995
_diffrn_reflns_point_group_measured_fraction_max 0.993
_diffrn_reflns_theta_full 67.679
_diffrn_reflns_theta_max 68.279
_diffrn_reflns_theta_min 2.888
_diffrn_source 'fine-focus rotating anode'
_exptl_absorpt_coefficient_mu 2.464
_exptl_absorpt_correction_T_max 0.956
_exptl_absorpt_correction_T_min 0.616
_exptl_absorpt_correction_type multi-scan
_exptl_absorpt_process_details '<i>SADABS</i> (Krause et al., 2015)'
_exptl_crystal_colour red
_exptl_crystal_density_diffrn 1.250
_exptl_crystal_description flake
_exptl_crystal_F_000 1232
_exptl_crystal_size_max 0.250
_exptl_crystal_size_mid 0.080
_exptl_crystal_size_min 0.015
_refine_diff_density_max 0.724
_refine_diff_density_min -0.357
_refine_diff_density_rms 0.057
_refine_ls_extinction_method none
_refine_ls_goodness_of_fit_ref 1.053
_refine_ls_hydrogen_treatment constr
_refine_ls_matrix_type full
_refine_ls_number_parameters 213
_refine_ls_number_reflns 2889
_refine_ls_number_restraints 112
_refine_ls_restrained_S_all 1.043
_refine_ls_R_factor_all 0.1005
_refine_ls_R_factor_gt 0.0604
_refine_ls_shift/su_max 0.002
_refine_ls_shift/su_mean 0.000
_refine_ls_structure_factor_coef Fsqd
_refine_ls_weighting_details 'w=1/[\s^2^(Fo^2^)+(0.0872P)^2^+0.7721P] where P=(Fo^2^+2Fc^2^)/3'
_refine_ls_weighting_scheme calc
_refine_ls_wR_factor_gt 0.1506
_refine_ls_wR_factor_ref 0.1781
_reflns_Friedel_coverage 0.000
_reflns_number_gt 1775
_reflns_number_total 2889
_reflns_threshold_expression 'I > 2\s(I)'
_cod_data_source_file jp9b04203_si_008.cif
_cod_data_source_block x15216
_cod_database_code 1552739
_shelx_shelxl_version_number 2014/7
_shelx_space_group_comment
; 
The symmetry employed for this shelxl refinement is uniquely defined 
by the following loop, which should always be used as a source of 
symmetry information in preference to the above space-group names. 
They are only intended as comments. 
;
_shelx_estimated_absorpt_t_min 0.578
_shelx_estimated_absorpt_t_max 0.964
_exptl_absorpt_special_details
; 
In addition to absorption, multi-scan techniques also correct other slowly 
varying changes in scale factor over reciprocal space, such as those caused 
by x-ray beam inhomogeneity, goniometer imperfection, crystal decomposition, 
crystal longer than the x-ray beam cross section, absorption by the crystal 
mount etc.  These account, by and large, for much of the difference between 
estimated values of Tmin and Tmax and the _exptl_absorpt_correction_ values. 
;

loop_
_space_group_symop_operation_xyz
'x, y, z'
'-x, -y, z+1/2'
'-x, y+1/2, -z+1/2'
'x, -y+1/2, -z'
'-x, -y, -z'
'x, y, -z-1/2'
'x, -y-1/2, z-1/2'
'-x, y-1/2, z'

loop_
_atom_site_label
_atom_site_type_symbol
_atom_site_fract_x
_atom_site_fract_y
_atom_site_fract_z
_atom_site_U_iso_or_equiv
_atom_site_adp_type
_atom_site_occupancy
_atom_site_site_symmetry_order
_atom_site_calc_flag
_atom_site_refinement_flags_posn
_atom_site_refinement_flags_adp
_atom_site_refinement_flags_occupancy
_atom_site_disorder_assembly
_atom_site_disorder_group
C1 C -0.3864(6) 0.3346(2) 0.27288(12) 0.0454(9) Uani 1 1 d . . . . .
H1 H -0.5029 0.3083 0.2883 0.054 Uiso 1 1 calc R U . . .
C2 C -0.2197(6) 0.37233(19) 0.29560(13) 0.0424(8) Uani 1 1 d . . . . .
H2 H -0.2193 0.3707 0.3266 0.051 Uiso 1 1 calc R U . . .
C3 C -0.0459(5) 0.41425(19) 0.27301(10) 0.0366(8) Uani 1 1 d . . . . .
C4 C 0.1313(5) 0.45166(19) 0.29611(11) 0.0374(8) Uani 1 1 d . . . . .
C5 C 0.2829(5) 0.50312(18) 0.27352(11) 0.0365(8) Uani 1 1 d . . . . .
C6 C 0.4393(6) 0.55173(19) 0.29667(12) 0.0416(8) Uani 1 1 d . . . . .
C7 C 0.5938(6) 0.5978(2) 0.27338(12) 0.0439(9) Uani 1 1 d . . . . .
C8 C 0.7521(6) 0.6481(2) 0.29551(15) 0.0517(10) Uani 1 1 d . . . . .
H8 H 0.7518 0.6502 0.3265 0.062 Uiso 1 1 calc R U . . .
C9 C 0.9010(6) 0.6924(2) 0.27292(13) 0.0583(11) Uani 1 1 d . . . . .
H9 H 1.0067 0.7238 0.2883 0.070 Uiso 1 1 calc R U . . .
C10 C 0.1595(6) 0.4289(2) 0.34045(13) 0.0428(9) Uani 1 1 d . . . . .
C11 C 0.1779(6) 0.3994(2) 0.37604(14) 0.0496(10) Uani 1 1 d . . . . .
Si1 Si 0.2282(14) 0.3549(6) 0.4331(3) 0.0519(12) Uani 0.510(7) 1 d D U P A 1
C12 C 0.5314(15) 0.3560(7) 0.4486(4) 0.082(2) Uani 0.510(7) 1 d D U P A 1
H12A H 0.6195 0.3284 0.4263 0.124 Uiso 0.510(7) 1 calc R U P A 1
H12B H 0.5507 0.3300 0.4769 0.124 Uiso 0.510(7) 1 calc R U P A 1
H12C H 0.5837 0.4102 0.4508 0.124 Uiso 0.510(7) 1 calc R U P A 1
C13 C 0.0639(19) 0.4120(8) 0.4738(4) 0.059(2) Uani 0.510(7) 1 d D U P A 1
H13A H 0.1183 0.4661 0.4743 0.089 Uiso 0.510(7) 1 calc R U P A 1
H13B H 0.0828 0.3887 0.5029 0.089 Uiso 0.510(7) 1 calc R U P A 1
H13C H -0.0959 0.4114 0.4658 0.089 Uiso 0.510(7) 1 calc R U P A 1
C14 C 0.134(3) 0.2521(8) 0.4305(7) 0.061(3) Uani 0.510(7) 1 d D U P A 1
H14A H -0.0211 0.2501 0.4194 0.091 Uiso 0.510(7) 1 calc R U P A 1
H14B H 0.1388 0.2291 0.4598 0.091 Uiso 0.510(7) 1 calc R U P A 1
H14C H 0.2329 0.2226 0.4110 0.091 Uiso 0.510(7) 1 calc R U P A 1
Si1' Si 0.2389(14) 0.3450(7) 0.4227(3) 0.0519(12) Uani 0.490(7) 1 d D U P A 2
C12' C 0.5454(16) 0.3228(8) 0.4211(4) 0.082(2) Uani 0.490(7) 1 d D U P A 2
H12D H 0.5775 0.2884 0.3962 0.124 Uiso 0.490(7) 1 calc R U P A 2
H12E H 0.5900 0.2968 0.4482 0.124 Uiso 0.490(7) 1 calc R U P A 2
H12F H 0.6304 0.3716 0.4178 0.124 Uiso 0.490(7) 1 calc R U P A 2
C13' C 0.171(2) 0.4058(8) 0.4712(4) 0.059(2) Uani 0.490(7) 1 d D U P A 2
H13D H 0.2636 0.4532 0.4710 0.089 Uiso 0.490(7) 1 calc R U P A 2
H13E H 0.2018 0.3759 0.4979 0.089 Uiso 0.490(7) 1 calc R U P A 2
H13F H 0.0112 0.4203 0.4705 0.089 Uiso 0.490(7) 1 calc R U P A 2
C14' C 0.083(3) 0.2515(9) 0.4230(8) 0.061(3) Uani 0.490(7) 1 d D U P A 2
H14D H -0.0777 0.2617 0.4282 0.091 Uiso 0.490(7) 1 calc R U P A 2
H14E H 0.1414 0.2178 0.4463 0.091 Uiso 0.490(7) 1 calc R U P A 2
H14F H 0.1011 0.2253 0.3948 0.091 Uiso 0.490(7) 1 calc R U P A 2
C15 C 0.4364(6) 0.5591(2) 0.34421(12) 0.0444(8) Uani 0.823(4) 1 d D U P B 1
C16 C 0.600(2) 0.5344(10) 0.3734(4) 0.0567(14) Uani 0.823(4) 1 d D U P B 1
H16 H 0.7313 0.5062 0.3651 0.068 Uiso 0.823(4) 1 calc R U P B 1
C17 C 0.5496(11) 0.5560(5) 0.41663(19) 0.0565(13) Uani 0.823(4) 1 d D U P B 1
H17 H 0.6427 0.5430 0.4408 0.068 Uiso 0.823(4) 1 calc R U P B 1
C18 C 0.3547(10) 0.5973(5) 0.42058(18) 0.0529(12) Uani 0.823(4) 1 d D U P B 1
H18 H 0.2954 0.6164 0.4474 0.063 Uiso 0.823(4) 1 calc R U P B 1
S1 S 0.2300(3) 0.61029(15) 0.37005(5) 0.0480(4) Uani 0.823(4) 1 d D U P B 1
C15' C 0.4364(6) 0.5591(2) 0.34421(12) 0.0444(8) Uani 0.177(4) 1 d D U P B 2
C16' C 0.274(6) 0.603(3) 0.3659(8) 0.0480(4) Uani 0.177(4) 1 d D U P B 2
H16' H 0.1570 0.6315 0.3516 0.058 Uiso 0.177(4) 1 calc R U P B 2
C17' C 0.305(5) 0.602(2) 0.4115(6) 0.0529(12) Uani 0.177(4) 1 d D U P B 2
H17' H 0.2023 0.6253 0.4314 0.063 Uiso 0.177(4) 1 calc R U P B 2
C18' C 0.493(5) 0.563(3) 0.4245(5) 0.0565(13) Uani 0.177(4) 1 d D U P B 2
H18' H 0.5419 0.5585 0.4540 0.068 Uiso 0.177(4) 1 calc R U P B 2
S1' S 0.631(3) 0.5244(12) 0.3799(4) 0.0567(14) Uani 0.177(4) 1 d D U P B 2

loop_
_atom_site_aniso_label
_atom_site_aniso_U_11
_atom_site_aniso_U_22
_atom_site_aniso_U_33
_atom_site_aniso_U_23
_atom_site_aniso_U_13
_atom_site_aniso_U_12
C1 0.0305(19) 0.0303(19) 0.075(2) -0.0018(15) 0.0039(15) -0.0003(16)
C2 0.036(2) 0.0269(18) 0.064(2) 0.0006(15) 0.0074(16) 0.0016(15)
C3 0.0320(19) 0.0241(17) 0.054(2) 0.0012(13) 0.0006(14) 0.0040(15)
C4 0.0286(18) 0.0293(17) 0.054(2) -0.0005(14) -0.0009(14) 0.0043(14)
C5 0.0281(18) 0.0263(18) 0.055(2) -0.0003(13) 0.0016(14) 0.0022(15)
C6 0.0320(19) 0.0302(18) 0.062(2) 0.0001(16) -0.0033(15) 0.0031(15)
C7 0.0294(19) 0.032(2) 0.070(2) -0.0006(15) -0.0040(15) 0.0065(16)
C8 0.040(2) 0.038(2) 0.077(3) -0.0043(18) -0.0058(18) -0.0015(17)
C9 0.041(2) 0.037(2) 0.097(3) -0.0024(18) -0.0067(18) -0.0117(19)
C10 0.033(2) 0.033(2) 0.062(2) 0.0009(16) 0.0071(15) 0.0010(15)
C11 0.038(2) 0.037(2) 0.073(3) -0.0001(18) 0.0063(17) 0.0053(17)
Si1 0.0578(10) 0.047(2) 0.050(4) 0.006(2) -0.0110(17) -0.0028(10)
C12 0.072(3) 0.093(6) 0.082(6) 0.016(4) -0.023(4) 0.010(4)
C13 0.072(7) 0.055(3) 0.049(3) 0.001(2) -0.006(5) -0.007(5)
C14 0.080(6) 0.048(3) 0.055(6) 0.008(3) -0.018(5) 0.003(3)
Si1' 0.0578(10) 0.047(2) 0.050(4) 0.006(2) -0.0110(17) -0.0028(10)
C12' 0.072(3) 0.093(6) 0.082(6) 0.016(4) -0.023(4) 0.010(4)
C13' 0.072(7) 0.055(3) 0.049(3) 0.001(2) -0.006(5) -0.007(5)
C14' 0.080(6) 0.048(3) 0.055(6) 0.008(3) -0.018(5) 0.003(3)
C15 0.0382(19) 0.0339(19) 0.061(2) -0.0044(15) -0.0090(15) -0.0037(15)
C16 0.043(3) 0.052(4) 0.075(3) 0.002(3) -0.014(2) -0.0043(19)
C17 0.053(4) 0.051(3) 0.065(3) -0.001(2) -0.022(2) -0.006(3)
C18 0.060(3) 0.044(2) 0.055(3) -0.005(2) -0.016(2) -0.001(3)
S1 0.0488(10) 0.0412(8) 0.0541(7) -0.0098(5) -0.0026(6) 0.0023(7)
C15' 0.0382(19) 0.0339(19) 0.061(2) -0.0044(15) -0.0090(15) -0.0037(15)
C16' 0.0488(10) 0.0412(8) 0.0541(7) -0.0098(5) -0.0026(6) 0.0023(7)
C17' 0.060(3) 0.044(2) 0.055(3) -0.005(2) -0.016(2) -0.001(3)
C18' 0.053(4) 0.051(3) 0.065(3) -0.001(2) -0.022(2) -0.006(3)
S1' 0.043(3) 0.052(4) 0.075(3) 0.002(3) -0.014(2) -0.0043(19)

loop_
_atom_type_symbol
_atom_type_description
_atom_type_scat_dispersion_real
_atom_type_scat_dispersion_imag
_atom_type_scat_source
C C 0.0181 0.0091 'International Tables Vol C Tables 4.2.6.8 and 6.1.1.4'
H H 0.0000 0.0000 'International Tables Vol C Tables 4.2.6.8 and 6.1.1.4'
Si Si 0.2541 0.3302 'International Tables Vol C Tables 4.2.6.8 and 6.1.1.4'
S S 0.3331 0.5567 'International Tables Vol C Tables 4.2.6.8 and 6.1.1.4'

loop_
_geom_angle_atom_site_label_1
_geom_angle_atom_site_label_2
_geom_angle_atom_site_label_3
_geom_angle
_geom_angle_site_symmetry_1
_geom_angle_site_symmetry_3
C2 C1 C1 120.5(2) . 6_556
C2 C1 H1 119.8 . .
C1 C1 H1 119.8 6_556 .
C1 C2 C3 120.7(4) . .
C1 C2 H2 119.7 . .
C3 C2 H2 119.7 . .
C3 C3 C4 119.9(2) 6_556 .
C3 C3 C2 118.8(2) 6_556 .
C4 C3 C2 121.2(3) . .
C3 C4 C10 116.0(3) . .
C3 C4 C5 120.0(3) . .
C10 C4 C5 123.6(3) . .
C6 C5 C4 121.6(3) . .
C6 C5 C5 119.6(2) . 6_556
C4 C5 C5 118.77(19) . 6_556
C7 C6 C5 119.9(3) . .
C7 C6 C15' 117.7(3) . .
C5 C6 C15' 122.3(3) . .
C7 C6 C15 117.7(3) . .
C5 C6 C15 122.3(3) . .
C6 C7 C7 120.5(2) . 6_556
C6 C7 C8 121.5(4) . .
C7 C7 C8 118.0(2) 6_556 .
C9 C8 C7 121.3(4) . .
C9 C8 H8 119.4 . .
C7 C8 H8 119.4 . .
C8 C9 C9 120.7(2) . 6_556
C8 C9 H9 119.6 . .
C9 C9 H9 119.6 6_556 .
C11 C10 C4 171.1(4) . .
C10 C11 Si1' 169.3(4) . .
C10 C11 Si1 176.1(4) . .
C14 Si1 C13 111.7(6) . .
C14 Si1 C12 108.3(6) . .
C13 Si1 C12 109.3(5) . .
C14 Si1 C11 106.9(8) . .
C13 Si1 C11 108.6(6) . .
C12 Si1 C11 112.1(6) . .
Si1 C12 H12A 109.5 . .
Si1 C12 H12B 109.5 . .
H12A C12 H12B 109.5 . .
Si1 C12 H12C 109.5 . .
H12A C12 H12C 109.5 . .
H12B C12 H12C 109.5 . .
Si1 C13 H13A 109.5 . .
Si1 C13 H13B 109.5 . .
H13A C13 H13B 109.5 . .
Si1 C13 H13C 109.5 . .
H13A C13 H13C 109.5 . .
H13B C13 H13C 109.5 . .
Si1 C14 H14A 109.5 . .
Si1 C14 H14B 109.5 . .
H14A C14 H14B 109.5 . .
Si1 C14 H14C 109.5 . .
H14A C14 H14C 109.5 . .
H14B C14 H14C 109.5 . .
C11 Si1' C14' 111.3(9) . .
C11 Si1' C13' 108.1(7) . .
C14' Si1' C13' 111.7(6) . .
C11 Si1' C12' 106.9(6) . .
C14' Si1' C12' 108.4(6) . .
C13' Si1' C12' 110.4(6) . .
Si1' C12' H12D 109.5 . .
Si1' C12' H12E 109.5 . .
H12D C12' H12E 109.5 . .
Si1' C12' H12F 109.5 . .
H12D C12' H12F 109.5 . .
H12E C12' H12F 109.5 . .
Si1' C13' H13D 109.5 . .
Si1' C13' H13E 109.5 . .
H13D C13' H13E 109.5 . .
Si1' C13' H13F 109.5 . .
H13D C13' H13F 109.5 . .
H13E C13' H13F 109.5 . .
Si1' C14' H14D 109.5 . .
Si1' C14' H14E 109.5 . .
H14D C14' H14E 109.5 . .
Si1' C14' H14F 109.5 . .
H14D C14' H14F 109.5 . .
H14E C14' H14F 109.5 . .
C16 C15 C6 127.3(6) . .
C16 C15 S1 111.3(6) . .
C6 C15 S1 121.1(2) . .
C15 C16 C17 112.1(8) . .
C15 C16 H16 124.0 . .
C17 C16 H16 124.0 . .
C18 C17 C16 113.7(6) . .
C18 C17 H17 123.2 . .
C16 C17 H17 123.2 . .
C17 C18 S1 110.5(5) . .
C17 C18 H18 124.7 . .
S1 C18 H18 124.7 . .
C15 S1 C18 92.4(2) . .
C16' C15' C6 121.9(11) . .
C16' C15' S1' 110.8(8) . .
C6 C15' S1' 127.0(6) . .
C15' C16' C17' 111.7(13) . .
C15' C16' H16' 124.1 . .
C17' C16' H16' 124.1 . .
C18' C17' C16' 114.0(13) . .
C18' C17' H17' 123.0 . .
C16' C17' H17' 123.0 . .
C17' C18' S1' 110.2(11) . .
C17' C18' H18' 124.9 . .
S1' C18' H18' 124.9 . .
C15' S1' C18' 93.0(7) . .

loop_
_geom_bond_atom_site_label_1
_geom_bond_atom_site_label_2
_geom_bond_distance
_geom_bond_site_symmetry_2
C1 C2 1.371(5) .
C1 C1 1.400(7) 6_556
C1 H1 0.9500 .
C2 C3 1.434(5) .
C2 H2 0.9500 .
C3 C3 1.408(6) 6_556
C3 C4 1.420(5) .
C4 C10 1.422(5) .
C4 C5 1.436(5) .
C5 C6 1.434(5) .
C5 C5 1.440(7) 6_556
C6 C7 1.404(5) .
C6 C15' 1.460(5) .
C6 C15 1.460(5) .
C7 C7 1.431(7) 6_556
C7 C8 1.443(5) .
C8 C9 1.354(5) .
C8 H8 0.9500 .
C9 C9 1.403(8) 6_556
C9 H9 0.9500 .
C10 C11 1.205(5) .
C11 Si1' 1.743(12) .
C11 Si1 1.928(12) .
Si1 C14 1.847(7) .
Si1 C13 1.861(7) .
Si1 C12 1.861(8) .
C12 H12A 0.9800 .
C12 H12B 0.9800 .
C12 H12C 0.9800 .
C13 H13A 0.9800 .
C13 H13B 0.9800 .
C13 H13C 0.9800 .
C14 H14A 0.9800 .
C14 H14B 0.9800 .
C14 H14C 0.9800 .
Si1' C14' 1.849(7) .
Si1' C13' 1.858(7) .
Si1' C12' 1.859(8) .
C12' H12D 0.9800 .
C12' H12E 0.9800 .
C12' H12F 0.9800 .
C13' H13D 0.9800 .
C13' H13E 0.9800 .
C13' H13F 0.9800 .
C14' H14D 0.9800 .
C14' H14E 0.9800 .
C14' H14F 0.9800 .
C15 C16 1.386(10) .
C15 S1 1.700(4) .
C16 C17 1.407(13) .
C16 H16 0.9500 .
C17 C18 1.361(6) .
C17 H17 0.9500 .
C18 S1 1.729(5) .
C18 H18 0.9500 .
C15' C16' 1.394(13) .
C15' S1' 1.696(9) .
C16' C17' 1.410(16) .
C16' H16' 0.9500 .
C17' C18' 1.356(11) .
C17' H17' 0.9500 .
C18' S1' 1.727(11) .
C18' H18' 0.9500 .

loop_
_geom_torsion_atom_site_label_1
_geom_torsion_atom_site_label_2
_geom_torsion_atom_site_label_3
_geom_torsion_atom_site_label_4
_geom_torsion
_geom_torsion_site_symmetry_1
_geom_torsion_site_symmetry_4
C1 C1 C2 C3 1.7(4) 6_556 .
C1 C2 C3 C3 -1.7(4) . 6_556
C1 C2 C3 C4 -178.2(3) . .
C3 C3 C4 C10 -160.8(2) 6_556 .
C2 C3 C4 C10 15.6(5) . .
C3 C3 C4 C5 13.2(4) 6_556 .
C2 C3 C4 C5 -170.3(3) . .
C3 C4 C5 C6 169.5(3) . .
C10 C4 C5 C6 -17.0(5) . .
C3 C4 C5 C5 -13.1(4) . 6_556
C10 C4 C5 C5 160.5(2) . 6_556
C4 C5 C6 C7 176.3(3) . .
C5 C5 C6 C7 -1.1(4) 6_556 .
C4 C5 C6 C15' -7.5(5) . .
C5 C5 C6 C15' 175.1(2) 6_556 .
C4 C5 C6 C15 -7.5(5) . .
C5 C5 C6 C15 175.1(2) 6_556 .
C5 C6 C7 C7 1.1(4) . 6_556
C15' C6 C7 C7 -175.2(2) . 6_556
C15 C6 C7 C7 -175.2(2) . 6_556
C5 C6 C7 C8 179.3(3) . .
C15' C6 C7 C8 2.9(5) . .
C15 C6 C7 C8 2.9(5) . .
C6 C7 C8 C9 179.9(3) . .
C7 C7 C8 C9 -1.9(4) 6_556 .
C7 C8 C9 C9 1.9(4) . 6_556
C10 C11 Si1' C14' -78(3) . .
C10 C11 Si1' C13' 159(2) . .
C10 C11 Si1' C12' 40(3) . .
C7 C6 C15 C16 -69.9(11) . .
C5 C6 C15 C16 113.8(10) . .
C7 C6 C15 S1 103.5(4) . .
C5 C6 C15 S1 -72.8(4) . .
C6 C15 C16 C17 175.7(7) . .
S1 C15 C16 C17 1.8(15) . .
C15 C16 C17 C18 -1.1(17) . .
C16 C17 C18 S1 -0.1(12) . .
C16 C15 S1 C18 -1.5(9) . .
C6 C15 S1 C18 -175.9(4) . .
C17 C18 S1 C15 0.9(6) . .
C7 C6 C15' C16' 101(3) . .
C5 C6 C15' C16' -75(3) . .
C7 C6 C15' S1' -73.4(11) . .
C5 C6 C15' S1' 110.3(11) . .
C6 C15' C16' C17' 180(3) . .
S1' C15' C16' C17' -5(5) . .
C15' C16' C17' C18' 5(7) . .
C16' C17' C18' S1' -3(6) . .
C16' C15' S1' C18' 3(3) . .
C6 C15' S1' C18' 177.9(18) . .
C17' C18' S1' C15' 0(4) . .
